data_1505174
loop_
_publ_author_name
'Childs, Scott L.'
'Stahly, G. Patrick'
'Park, Aeri'

_publ_section_title
;
 The Salt&#x2212;Cocrystal Continuum:&#x00A0; The Influence of Crystal
 Structure on Ionization State
;
_journal_issue 3
_journal_name_full 'Molecular Pharmaceutics'
_journal_page_first 323
_journal_paper_doi 10.1021/mp0601345
_journal_volume 4
_journal_year 2007
_chemical_formula_moiety 'C7 H8 N4 O2, C6 H8 O2'
_chemical_formula_sum 'C13 H16 N4 O4'
_chemical_formula_weight 292.30
_chemical_name_common 'theophylline:sorbic acid cocrystal (1:1)'
_chemical_name_systematic
; 
 theophylline sorbic acid
;
_space_group_IT_number 11
_symmetry_cell_setting monoclinic
_symmetry_space_group_name_Hall '-P 2yb'
_symmetry_space_group_name_H-M 'P 1 21/m 1'
_atom_sites_solution_hydrogens geom
_atom_sites_solution_primary direct
_atom_sites_solution_secondary difmap
_audit_creation_method SHELXL-97
_cell_angle_alpha 90.00
_cell_angle_beta 107.2960(10)
_cell_angle_gamma 90.00
_cell_formula_units_Z 2
_cell_length_a 8.7478(2)
_cell_length_b 6.53610(10)
_cell_length_c 12.5842(2)
_cell_measurement_reflns_used 2772
_cell_measurement_temperature 100(2)
_cell_measurement_theta_max 66.67
_cell_measurement_theta_min 3.68
_cell_volume 686.98(2)
_computing_cell_refinement 'Bruker SMART'
_computing_data_collection 'Bruker SMART'
_computing_data_reduction 'Bruker SAINT'
_computing_molecular_graphics 'Bruker SHELXTL'
_computing_publication_material 'Bruker SHELXTL'
_computing_structure_refinement 'SHELXL-97 (Sheldrick, 1997)'
_computing_structure_solution 'SHELXS-97 (Sheldrick, 1990)'
_diffrn_ambient_temperature 100(2)
_diffrn_measured_fraction_theta_full 0.951
_diffrn_measured_fraction_theta_max 0.951
_diffrn_measurement_device_type 'CCD area detector'
_diffrn_measurement_method 'phi and omega scans'
_diffrn_radiation_monochromator graphite
_diffrn_radiation_source 'fine-focus sealed tube'
_diffrn_radiation_type CuK\a
_diffrn_radiation_wavelength 1.54178
_diffrn_reflns_av_R_equivalents 0.0536
_diffrn_reflns_av_sigmaI/netI 0.0352
_diffrn_reflns_limit_h_max 9
_diffrn_reflns_limit_h_min -10
_diffrn_reflns_limit_k_max 7
_diffrn_reflns_limit_k_min -7
_diffrn_reflns_limit_l_max 14
_diffrn_reflns_limit_l_min -14
_diffrn_reflns_number 3329
_diffrn_reflns_theta_full 66.67
_diffrn_reflns_theta_max 66.67
_diffrn_reflns_theta_min 3.68
_exptl_absorpt_coefficient_mu 0.899
_exptl_absorpt_correction_type none
_exptl_crystal_colour colorless
_exptl_crystal_density_diffrn 1.413
_exptl_crystal_density_meas 0
_exptl_crystal_density_method 'not measured'
_exptl_crystal_description plate
_exptl_crystal_F_000 308
_exptl_crystal_size_max 0.39
_exptl_crystal_size_mid 0.17
_exptl_crystal_size_min 0.09
_refine_diff_density_max 0.262
_refine_diff_density_min -0.228
_refine_diff_density_rms 0.062
_refine_ls_extinction_coef 0.0043(8)
_refine_ls_extinction_expression Fc^*^=kFc[1+0.001xFc^2^\l^3^/sin(2\q)]^-1/4^
_refine_ls_extinction_method SHELXL
_refine_ls_goodness_of_fit_ref 1.192
_refine_ls_hydrogen_treatment mixed
_refine_ls_matrix_type full
_refine_ls_number_parameters 137
_refine_ls_number_reflns 1261
_refine_ls_number_restraints 0
_refine_ls_restrained_S_all 1.192
_refine_ls_R_factor_all 0.0454
_refine_ls_R_factor_gt 0.0381
_refine_ls_shift/su_max 0.001
_refine_ls_shift/su_mean 0.000
_refine_ls_structure_factor_coef Fsqd
_refine_ls_weighting_details 'calc w=1/[\s^2^(Fo^2^)+(0.0513P)^2^+0.4359P] where P=(Fo^2^+2Fc^2^)/3'
_refine_ls_weighting_scheme calc
_refine_ls_wR_factor_gt 0.1005
_refine_ls_wR_factor_ref 0.1221
_reflns_number_gt 1123
_reflns_number_total 1261
_reflns_threshold_expression >2sigma(I)
_cod_data_source_file mp0601345si20061227_041052.cif
_cod_data_source_block 3
_cod_depositor_comments
;
The following automatic conversions were performed:

'_symmetry_cell_setting' value 'Monoclinic' changed to 'monoclinic'
according to /home/saulius/struct/CIF-dictionaries/cif_core.dic
dictionary named 'cif_core.dic' version 2.4.1 from 2010-06-29.

Automatic conversion script
Id: cif_fix_values 1715 2011-07-08 13:25:40Z adriana 
;
_cod_original_sg_symbol_H-M P2(1)/m
_cod_database_code 1505174

loop_
_symmetry_equiv_pos_as_xyz
'x, y, z'
'-x, y+1/2, -z'
'-x, -y, -z'
'x, -y-1/2, z'

loop_
_atom_site_label
_atom_site_type_symbol
_atom_site_fract_x
_atom_site_fract_y
_atom_site_fract_z
_atom_site_U_iso_or_equiv
_atom_site_adp_type
_atom_site_occupancy
_atom_site_symmetry_multiplicity
_atom_site_calc_flag
_atom_site_refinement_flags
O1 O -0.1574(2) 0.2500 -0.01414(14) 0.0236(5) Uani 1 2 d S
O2 O 0.0150(2) 0.2500 -0.32373(14) 0.0228(5) Uani 1 2 d S
O3 O -0.5461(2) 0.2500 0.02988(14) 0.0299(5) Uani 1 2 d S
O4 O -0.2950(2) 0.2500 0.14475(15) 0.0268(5) Uani 1 2 d S
H4 H -0.266(4) 0.2500 0.077(3) 0.042(10) Uiso 1 2 d S
N1 N -0.4987(2) 0.2500 -0.17816(18) 0.0191(5) Uani 1 2 d S
H1 H -0.512(4) 0.2500 -0.111(3) 0.042(10) Uiso 1 2 d S
N2 N -0.5357(3) 0.2500 -0.36203(17) 0.0217(5) Uani 1 2 d S
N3 N -0.2543(2) 0.2500 -0.35358(17) 0.0187(5) Uani 1 2 d S
N4 N -0.0746(2) 0.2500 -0.17049(17) 0.0194(5) Uani 1 2 d S
C1 C -0.6047(3) 0.2500 -0.2802(2) 0.0212(6) Uani 1 2 d S
H2 H -0.7174 0.2500 -0.2932 0.025 Uiso 1 2 calc SR
C2 C -0.3493(3) 0.2500 -0.1931(2) 0.0183(6) Uani 1 2 d S
C3 C -0.1935(3) 0.2500 -0.1168(2) 0.0184(6) Uani 1 2 d S
C5 C -0.0990(3) 0.2500 -0.2860(2) 0.0185(6) Uani 1 2 d S
C6 C 0.0927(3) 0.2500 -0.1013(2) 0.0276(7) Uani 1 2 d S
H6A H 0.1001 0.1922 -0.0281 0.041 Uiso 0.50 1 calc PR
H6B H 0.1334 0.3906 -0.0924 0.041 Uiso 0.50 1 calc PR
H6C H 0.1567 0.1671 -0.1372 0.041 Uiso 0.50 1 calc PR
C7 C -0.3772(3) 0.2500 -0.3060(2) 0.0179(5) Uani 1 2 d S
C14 C -0.2898(3) 0.2500 -0.4743(2) 0.0243(6) Uani 1 2 d S
H14A H -0.3312 0.1156 -0.5036 0.036 Uiso 0.50 1 calc PR
H14B H -0.1918 0.2794 -0.4940 0.036 Uiso 0.50 1 calc PR
H14C H -0.3702 0.3551 -0.5063 0.036 Uiso 0.50 1 calc PR
C8 C -0.4525(3) 0.2500 0.1242(2) 0.0204(6) Uani 1 2 d S
C9 C -0.5035(3) 0.2500 0.2250(2) 0.0204(6) Uani 1 2 d S
H9 H -0.4248 0.2500 0.2958 0.024 Uiso 1 2 calc SR
C10 C -0.6584(3) 0.2500 0.2196(2) 0.0202(6) Uani 1 2 d S
H10 H -0.7334 0.2500 0.1473 0.024 Uiso 1 2 calc SR
C11 C -0.7231(3) 0.2500 0.3125(2) 0.0209(6) Uani 1 2 d S
H11 H -0.6509 0.2500 0.3857 0.025 Uiso 1 2 calc SR
C12 C -0.8797(3) 0.2500 0.3000(2) 0.0243(6) Uani 1 2 d S
H12 H -0.9502 0.2500 0.2262 0.029 Uiso 1 2 calc SR
C13 C -0.9534(4) 0.2500 0.3931(2) 0.0306(7) Uani 1 2 d S
H13A H -1.0269 0.1338 0.3844 0.046 Uiso 0.50 1 calc PR
H13B H -1.0125 0.3778 0.3917 0.046 Uiso 0.50 1 calc PR
H13C H -0.8690 0.2384 0.4643 0.046 Uiso 0.50 1 calc PR

loop_
_atom_site_aniso_label
_atom_site_aniso_U_11
_atom_site_aniso_U_22
_atom_site_aniso_U_33
_atom_site_aniso_U_23
_atom_site_aniso_U_13
_atom_site_aniso_U_12
O1 0.0199(10) 0.0362(11) 0.0148(9) 0.000 0.0053(8) 0.000
O2 0.0169(10) 0.0317(10) 0.0207(9) 0.000 0.0072(8) 0.000
O3 0.0214(10) 0.0539(13) 0.0161(9) 0.000 0.0078(8) 0.000
O4 0.0178(10) 0.0469(12) 0.0168(9) 0.000 0.0070(8) 0.000
N1 0.0150(11) 0.0280(12) 0.0154(10) 0.000 0.0063(9) 0.000
N2 0.0167(12) 0.0304(12) 0.0179(11) 0.000 0.0049(9) 0.000
N3 0.0150(12) 0.0256(12) 0.0157(10) 0.000 0.0050(9) 0.000
N4 0.0106(11) 0.0285(12) 0.0169(11) 0.000 0.0009(9) 0.000
C1 0.0157(13) 0.0306(14) 0.0178(12) 0.000 0.0059(10) 0.000
C2 0.0136(13) 0.0219(13) 0.0188(12) 0.000 0.0040(10) 0.000
C3 0.0186(14) 0.0221(13) 0.0178(12) 0.000 0.0103(10) 0.000
C5 0.0156(14) 0.0214(13) 0.0190(13) 0.000 0.0058(11) 0.000
C6 0.0152(14) 0.0457(17) 0.0205(13) 0.000 0.0034(11) 0.000
C7 0.0126(13) 0.0222(13) 0.0189(12) 0.000 0.0046(10) 0.000
C14 0.0206(14) 0.0368(16) 0.0168(12) 0.000 0.0077(11) 0.000
C8 0.0207(14) 0.0221(13) 0.0174(12) 0.000 0.0042(11) 0.000
C9 0.0215(14) 0.0249(13) 0.0145(12) 0.000 0.0051(11) 0.000
C10 0.0229(14) 0.0212(13) 0.0152(12) 0.000 0.0036(11) 0.000
C11 0.0248(15) 0.0223(13) 0.0175(12) 0.000 0.0090(11) 0.000
C12 0.0270(15) 0.0241(14) 0.0245(13) 0.000 0.0119(12) 0.000
C13 0.0375(17) 0.0279(15) 0.0335(15) 0.000 0.0215(14) 0.000

loop_
_atom_type_symbol
_atom_type_description
_atom_type_scat_dispersion_real
_atom_type_scat_dispersion_imag
_atom_type_scat_source
C C 0.0181 0.0091 'International Tables Vol C Tables 4.2.6.8 and 6.1.1.4'
H H 0.0000 0.0000 'International Tables Vol C Tables 4.2.6.8 and 6.1.1.4'
N N 0.0311 0.0180 'International Tables Vol C Tables 4.2.6.8 and 6.1.1.4'
O O 0.0492 0.0322 'International Tables Vol C Tables 4.2.6.8 and 6.1.1.4'

loop_
_geom_angle_atom_site_label_1
_geom_angle_atom_site_label_2
_geom_angle_atom_site_label_3
_geom_angle
C1 N1 C2 106.4(2)
C1 N2 C7 103.0(2)
C5 N3 C7 119.2(2)
C5 N3 C14 120.7(2)
C7 N3 C14 120.1(2)
C3 N4 C5 126.4(2)
C3 N4 C6 117.9(2)
C5 N4 C6 115.6(2)
N2 C1 N1 113.3(2)
C7 C2 N1 105.0(2)
C7 C2 C3 122.9(2)
N1 C2 C3 132.1(2)
O1 C3 N4 120.6(2)
O1 C3 C2 127.3(2)
N4 C3 C2 112.1(2)
O2 C5 N3 122.0(2)
O2 C5 N4 120.6(2)
N3 C5 N4 117.3(2)
N2 C7 C2 112.3(2)
N2 C7 N3 125.7(2)
C2 C7 N3 122.0(2)
O3 C8 O4 123.1(2)
O3 C8 C9 123.5(2)
O4 C8 C9 113.5(2)
C10 C9 C8 121.4(2)
C9 C10 C11 126.5(2)
C12 C11 C10 122.9(2)
C11 C12 C13 125.2(3)

loop_
_geom_bond_atom_site_label_1
_geom_bond_atom_site_label_2
_geom_bond_distance
O1 C3 1.235(3)
O2 C5 1.225(3)
O3 C8 1.225(3)
O4 C8 1.324(3)
N1 C1 1.342(3)
N1 C2 1.375(3)
N2 C1 1.339(3)
N2 C7 1.356(3)
N3 C5 1.372(3)
N3 C7 1.377(3)
N3 C14 1.457(3)
N4 C3 1.399(3)
N4 C5 1.406(3)
N4 C6 1.463(3)
C2 C7 1.367(4)
C2 C3 1.415(4)
C8 C9 1.464(3)
C9 C10 1.336(4)
C10 C11 1.442(3)
C11 C12 1.332(4)
C12 C13 1.495(4)

loop_
_geom_hbond_atom_site_label_D
_geom_hbond_atom_site_label_H
_geom_hbond_atom_site_label_A
_geom_hbond_distance_DH
_geom_hbond_distance_HA
_geom_hbond_distance_DA
_geom_hbond_angle_DHA
O4 H4 O1 0.96(4) 1.69(4) 2.623(2) 162(3)
N1 H1 O3 0.89(4) 1.88(4) 2.769(3) 179(3)
